data_1553191
loop_
_publ_author_name
'Xie, Xiaoke'
'Huynh, Han Vinh'

_publ_section_title
;
 Cyclometallated ruthenium(ii) complexes with ditopic thienyl--NHC
 ligands: syntheses and alkyne annulations
;
_journal_issue 12
_journal_name_full 'Organic Chemistry Frontiers'
_journal_page_first 1598
_journal_paper_doi 10.1039/C5QO00292C
_journal_volume 2
_journal_year 2015
_chemical_formula_moiety 'C24 H25 Cl N2 O0.25 Ru S'
_chemical_formula_sum 'C24 H25 Cl N2 O0.25 Ru S'
_chemical_formula_weight 514.04
_space_group_crystal_system triclinic
_space_group_IT_number 2
_space_group_name_Hall '-P 1'
_space_group_name_H-M_alt 'P -1'
_atom_sites_solution_hydrogens difmap
_audit_creation_method SHELXL-2014/6
_audit_update_record
;
2015-09-16 deposited with the CCDC.
2015-10-10 downloaded from the CCDC.
;
_cell_angle_alpha 70.891(2)
_cell_angle_beta 84.601(2)
_cell_angle_gamma 64.031(2)
_cell_formula_units_Z 2
_cell_length_a 10.0366(4)
_cell_length_b 10.6641(5)
_cell_length_c 12.3895(5)
_cell_measurement_reflns_used 7557
_cell_measurement_temperature 100(2)
_cell_measurement_theta_max 30.574
_cell_measurement_theta_min 2.242
_cell_volume 1124.59(9)
_computing_cell_refinement 'SHELXTL, Acta Cryst., Sect. A 2008, 64, 112-122.'
_computing_data_collection 'APEX v2014.9.0'
_computing_data_reduction 'Saint, APEX v2014.9.0.'
_computing_molecular_graphics Ortep3
_computing_publication_material 'APEX v2014.9.0.'
_computing_structure_refinement 'SHELXL-2014/6 (Sheldrick, 2014)'
_computing_structure_solution 'Sir 2014'
_diffrn_ambient_temperature 100(2)
_diffrn_measured_fraction_theta_full 1.000
_diffrn_measured_fraction_theta_max 0.997
_diffrn_measurement_device_type 'Bruker AXS D8 Venture '
_diffrn_measurement_method 'profile data from \q/2\q scans'
_diffrn_radiation_type MoK\a
_diffrn_radiation_wavelength 0.71073
_diffrn_reflns_av_R_equivalents 0.0260
_diffrn_reflns_av_unetI/netI 0.0152
_diffrn_reflns_Laue_measured_fraction_full 1.000
_diffrn_reflns_Laue_measured_fraction_max 0.997
_diffrn_reflns_limit_h_max 14
_diffrn_reflns_limit_h_min -14
_diffrn_reflns_limit_k_max 15
_diffrn_reflns_limit_k_min -15
_diffrn_reflns_limit_l_max 17
_diffrn_reflns_limit_l_min -17
_diffrn_reflns_number 56323
_diffrn_reflns_point_group_measured_fraction_full 1.000
_diffrn_reflns_point_group_measured_fraction_max 0.997
_diffrn_reflns_theta_full 25.242
_diffrn_reflns_theta_max 30.574
_diffrn_reflns_theta_min 2.242
_exptl_absorpt_coefficient_mu 0.923
_exptl_absorpt_correction_T_max 0.913
_exptl_absorpt_correction_T_min 0.725
_exptl_absorpt_correction_type multi-scan
_exptl_absorpt_process_details Sadabs
_exptl_crystal_colour 'orange yellow'
_exptl_crystal_density_diffrn 1.518
_exptl_crystal_description 'prism frag'
_exptl_crystal_F_000 524
_exptl_crystal_recrystallization_method 'Vapour Deposition'
_exptl_crystal_size_max 0.373
_exptl_crystal_size_mid 0.148
_exptl_crystal_size_min 0.101
_refine_diff_density_max 1.734
_refine_diff_density_min -0.751
_refine_diff_density_rms 0.083
_refine_ls_extinction_method none
_refine_ls_goodness_of_fit_ref 1.074
_refine_ls_hydrogen_treatment refxyz
_refine_ls_matrix_type full
_refine_ls_number_parameters 347
_refine_ls_number_reflns 6894
_refine_ls_number_restraints 0
_refine_ls_restrained_S_all 1.074
_refine_ls_R_factor_all 0.0285
_refine_ls_R_factor_gt 0.0251
_refine_ls_shift/su_max 0.002
_refine_ls_shift/su_mean 0.000
_refine_ls_structure_factor_coef Fsqd
_refine_ls_weighting_details 'w=1/[\s^2^(Fo^2^)+(0.0325P)^2^+0.9756P] where P=(Fo^2^+2Fc^2^)/3'
_refine_ls_weighting_scheme calc
_refine_ls_wR_factor_gt 0.0631
_refine_ls_wR_factor_ref 0.0649
_reflns_Friedel_coverage 0.000
_reflns_number_gt 6407
_reflns_number_total 6894
_reflns_threshold_expression 'I > 2\s(I)'
_cod_data_source_file c5qo00292c2.cif
_cod_data_source_block shelx
_cod_database_code 1553191
_shelx_space_group_comment
;
The symmetry employed for this shelxl refinement is uniquely defined
by the following loop, which should always be used as a source of
symmetry information in preference to the above space-group names.
They are only intended as comments.
;
_shelx_estimated_absorpt_t_min 0.725
_shelx_estimated_absorpt_t_max 0.913
_shelxl_version_number 2014/6

loop_
_space_group_symop_operation_xyz
'x, y, z'
'-x, -y, -z'

loop_
_atom_site_label
_atom_site_type_symbol
_atom_site_fract_x
_atom_site_fract_y
_atom_site_fract_z
_atom_site_U_iso_or_equiv
_atom_site_adp_type
_atom_site_occupancy
_atom_site_site_symmetry_order
_atom_site_calc_flag
_atom_site_refinement_flags_adp
_atom_site_refinement_flags_occupancy
Ru1 Ru 0.19245(2) 0.86471(2) 0.32724(2) 0.01338(4) Uani 1 1 d . .
S1 S 0.09689(5) 1.31329(5) 0.06801(4) 0.02572(9) Uani 1 1 d . .
Cl1 Cl -0.07326(4) 0.94006(4) 0.31362(3) 0.01741(7) Uani 1 1 d . .
N1 N 0.20452(15) 0.80783(15) 0.08760(11) 0.0178(2) Uani 1 1 d . .
N2 N 0.16390(15) 1.02446(15) 0.08158(11) 0.0183(3) Uani 1 1 d . .
C1 C 0.19179(16) 0.88826(17) 0.15660(13) 0.0159(3) Uani 1 1 d . .
C2 C 0.18559(19) 0.8927(2) -0.02714(14) 0.0234(3) Uani 1 1 d . .
C3 C 0.15947(19) 1.0292(2) -0.03139(14) 0.0234(3) Uani 1 1 d . .
C4 C 0.13811(18) 1.13012(17) 0.13414(14) 0.0190(3) Uani 1 1 d . .
C5 C 0.0905(2) 1.3355(2) 0.20081(18) 0.0266(4) Uani 1 1 d . .
C6 C 0.11986(18) 1.20740(19) 0.28825(16) 0.0210(3) Uani 1 1 d . .
C7 C 0.14761(17) 1.08380(17) 0.25087(14) 0.0173(3) Uani 1 1 d . .
C8 C 0.23885(18) 0.65206(18) 0.12690(15) 0.0194(3) Uani 1 1 d . .
C9 C 0.40403(17) 0.55109(17) 0.14564(13) 0.0174(3) Uani 1 1 d . .
C10 C 0.44881(19) 0.40147(19) 0.20203(14) 0.0209(3) Uani 1 1 d . .
C11 C 0.59878(19) 0.30517(19) 0.22432(15) 0.0224(3) Uani 1 1 d . .
C12 C 0.70550(19) 0.3578(2) 0.18996(15) 0.0233(3) Uani 1 1 d . .
C13 C 0.66148(19) 0.5059(2) 0.13182(16) 0.0238(3) Uani 1 1 d . .
C14 C 0.51111(19) 0.60285(19) 0.10926(15) 0.0215(3) Uani 1 1 d . .
C15 C 0.29201(18) 0.85555(18) 0.48338(13) 0.0189(3) Uani 1 1 d . .
C16 C 0.19879(19) 0.78575(18) 0.51896(13) 0.0196(3) Uani 1 1 d . .
C17 C 0.21658(19) 0.66469(18) 0.48200(14) 0.0199(3) Uani 1 1 d . .
C18 C 0.33030(18) 0.61778(17) 0.40982(14) 0.0193(3) Uani 1 1 d . .
C19 C 0.41874(18) 0.69603(18) 0.36718(14) 0.0195(3) Uani 1 1 d . .
C20 C 0.40322(17) 0.81451(18) 0.40375(14) 0.0193(3) Uani 1 1 d . .
C21 C 0.1107(2) 0.5953(2) 0.51798(17) 0.0282(4) Uani 1 1 d . .
C22 C 0.50121(19) 0.8938(2) 0.36590(16) 0.0244(3) Uani 1 1 d . .
C23 C 0.5581(3) 0.8960(3) 0.2475(2) 0.0400(5) Uani 1 1 d . .
C24 C 0.6289(2) 0.8240(3) 0.4563(2) 0.0336(4) Uani 1 1 d . .
O1W O 0.0590(10) 0.3294(9) 0.7403(8) 0.062(2) Uani 0.25 1 d . P
H2 H 0.186(3) 0.856(3) -0.084(2) 0.0317(13) Uiso 1 1 d U .
H3 H 0.140(3) 1.114(3) -0.092(2) 0.0317(13) Uiso 1 1 d U .
H5 H 0.069(3) 1.430(3) 0.205(2) 0.0317(13) Uiso 1 1 d U .
H6 H 0.122(3) 1.199(3) 0.364(2) 0.038 Uiso 1 1 d U .
H8A H 0.194(3) 0.635(3) 0.070(2) 0.0317(13) Uiso 1 1 d U .
H8B H 0.188(3) 0.631(3) 0.200(2) 0.0317(13) Uiso 1 1 d U .
H10 H 0.376(3) 0.366(3) 0.226(2) 0.0317(13) Uiso 1 1 d U .
H11 H 0.621(3) 0.212(3) 0.260(2) 0.0317(13) Uiso 1 1 d U .
H12 H 0.806(3) 0.293(3) 0.204(2) 0.0317(13) Uiso 1 1 d U .
H13 H 0.732(3) 0.542(3) 0.108(2) 0.0317(13) Uiso 1 1 d U .
H14 H 0.484(3) 0.703(3) 0.068(2) 0.0317(13) Uiso 1 1 d U .
H15 H 0.281(3) 0.935(3) 0.507(2) 0.0317(13) Uiso 1 1 d U .
H16 H 0.120(3) 0.823(3) 0.565(2) 0.0317(13) Uiso 1 1 d U .
H18 H 0.343(3) 0.538(3) 0.383(2) 0.0317(13) Uiso 1 1 d U .
H19 H 0.491(3) 0.668(3) 0.311(2) 0.0317(13) Uiso 1 1 d U .
H21A H 0.129(3) 0.525(3) 0.477(2) 0.0317(13) Uiso 1 1 d U .
H21B H 0.011(3) 0.668(3) 0.502(2) 0.0317(13) Uiso 1 1 d U .
H21C H 0.131(3) 0.540(3) 0.603(2) 0.0317(13) Uiso 1 1 d U .
H22 H 0.447(3) 0.998(3) 0.361(2) 0.0317(13) Uiso 1 1 d U .
H23A H 0.628(3) 0.793(3) 0.248(2) 0.0317(13) Uiso 1 1 d U .
H23B H 0.610(3) 0.953(3) 0.225(2) 0.0317(13) Uiso 1 1 d U .
H23C H 0.480(3) 0.936(3) 0.186(2) 0.0317(13) Uiso 1 1 d U .
H24A H 0.594(3) 0.825(3) 0.533(2) 0.0317(13) Uiso 1 1 d U .
H24B H 0.687(3) 0.875(3) 0.433(2) 0.0317(13) Uiso 1 1 d U .
H24C H 0.690(3) 0.721(3) 0.464(2) 0.0317(13) Uiso 1 1 d U .

loop_
_atom_site_aniso_label
_atom_site_aniso_U_11
_atom_site_aniso_U_22
_atom_site_aniso_U_33
_atom_site_aniso_U_23
_atom_site_aniso_U_13
_atom_site_aniso_U_12
Ru1 0.01260(6) 0.01297(6) 0.01193(6) -0.00453(4) 0.00028(4) -0.00275(4)
S1 0.0242(2) 0.01591(18) 0.0297(2) -0.00095(15) 0.00339(16) -0.00704(15)
Cl1 0.01133(14) 0.01980(16) 0.01693(16) -0.00587(13) 0.00021(12) -0.00298(12)
N1 0.0155(6) 0.0174(6) 0.0145(6) -0.0066(5) -0.0009(5) -0.0005(5)
N2 0.0173(6) 0.0168(6) 0.0141(6) -0.0039(5) 0.0017(5) -0.0024(5)
C1 0.0123(6) 0.0155(6) 0.0151(6) -0.0052(5) -0.0001(5) -0.0014(5)
C2 0.0201(7) 0.0273(8) 0.0136(7) -0.0076(6) 0.0009(6) -0.0014(6)
C3 0.0216(8) 0.0246(8) 0.0131(7) -0.0028(6) 0.0021(6) -0.0030(6)
C4 0.0173(7) 0.0143(6) 0.0205(7) -0.0039(5) 0.0027(5) -0.0041(5)
C5 0.0223(8) 0.0188(8) 0.0401(10) -0.0117(7) 0.0027(7) -0.0086(6)
C6 0.0153(7) 0.0199(7) 0.0284(8) -0.0108(6) 0.0015(6) -0.0061(6)
C7 0.0150(6) 0.0158(7) 0.0202(7) -0.0066(6) 0.0016(5) -0.0053(5)
C8 0.0168(7) 0.0186(7) 0.0216(7) -0.0102(6) -0.0008(6) -0.0035(6)
C9 0.0160(7) 0.0175(7) 0.0162(7) -0.0094(5) -0.0001(5) -0.0019(5)
C10 0.0203(7) 0.0208(7) 0.0193(7) -0.0076(6) 0.0009(6) -0.0061(6)
C11 0.0222(8) 0.0175(7) 0.0195(7) -0.0055(6) -0.0013(6) -0.0015(6)
C12 0.0170(7) 0.0257(8) 0.0193(7) -0.0103(6) -0.0004(6) 0.0000(6)
C13 0.0179(7) 0.0269(8) 0.0248(8) -0.0109(7) 0.0047(6) -0.0069(6)
C14 0.0192(7) 0.0187(7) 0.0226(8) -0.0074(6) 0.0025(6) -0.0043(6)
C15 0.0184(7) 0.0210(7) 0.0153(7) -0.0072(6) -0.0020(5) -0.0053(6)
C16 0.0207(7) 0.0210(7) 0.0129(6) -0.0048(6) -0.0002(5) -0.0055(6)
C17 0.0232(7) 0.0165(7) 0.0157(7) -0.0022(5) -0.0016(6) -0.0064(6)
C18 0.0198(7) 0.0145(7) 0.0176(7) -0.0045(5) -0.0032(6) -0.0018(6)
C19 0.0148(7) 0.0187(7) 0.0179(7) -0.0057(6) -0.0023(5) -0.0005(6)
C20 0.0154(7) 0.0228(7) 0.0172(7) -0.0062(6) -0.0020(5) -0.0057(6)
C21 0.0333(10) 0.0236(8) 0.0288(9) -0.0074(7) 0.0071(7) -0.0149(8)
C22 0.0191(7) 0.0281(9) 0.0285(9) -0.0118(7) 0.0021(6) -0.0106(7)
C23 0.0386(12) 0.0625(15) 0.0342(11) -0.0190(11) 0.0138(9) -0.0351(12)
C24 0.0231(9) 0.0392(11) 0.0420(11) -0.0146(9) -0.0049(8) -0.0141(8)
O1W 0.066(5) 0.050(5) 0.068(6) -0.020(4) 0.015(4) -0.026(4)

loop_
_atom_type_symbol
_atom_type_description
_atom_type_scat_dispersion_real
_atom_type_scat_dispersion_imag
_atom_type_scat_source
C C 0.0033 0.0016 'International Tables Vol C Tables 4.2.6.8 and 6.1.1.4'
H H 0.0000 0.0000 'International Tables Vol C Tables 4.2.6.8 and 6.1.1.4'
N N 0.0061 0.0033 'International Tables Vol C Tables 4.2.6.8 and 6.1.1.4'
S S 0.1246 0.1234 'International Tables Vol C Tables 4.2.6.8 and 6.1.1.4'
Cl Cl 0.1484 0.1585 'International Tables Vol C Tables 4.2.6.8 and 6.1.1.4'
Ru Ru -1.2594 0.8363 'International Tables Vol C Tables 4.2.6.8 and 6.1.1.4'
O O 0.0106 0.0060 'International Tables Vol C Tables 4.2.6.8 and 6.1.1.4'

loop_
_geom_angle_atom_site_label_1
_geom_angle_atom_site_label_2
_geom_angle_atom_site_label_3
_geom_angle
C1 Ru1 C7 77.30(6)
C1 Ru1 C19 95.50(6)
C7 Ru1 C19 120.97(6)
C1 Ru1 C20 115.20(6)
C7 Ru1 C20 92.14(6)
C19 Ru1 C20 38.21(6)
C1 Ru1 C15 151.55(6)
C7 Ru1 C15 91.60(6)
C19 Ru1 C15 67.66(6)
C20 Ru1 C15 38.17(6)
C1 Ru1 C16 166.48(6)
C7 Ru1 C16 116.14(6)
C19 Ru1 C16 79.05(6)
C20 Ru1 C16 67.75(6)
C15 Ru1 C16 36.43(6)
C1 Ru1 C18 102.91(6)
C7 Ru1 C18 158.20(6)
C19 Ru1 C18 37.30(6)
C20 Ru1 C18 67.78(6)
C15 Ru1 C18 77.95(6)
C16 Ru1 C18 65.30(6)
C1 Ru1 C17 129.40(6)
C7 Ru1 C17 152.99(6)
C19 Ru1 C17 66.59(6)
C20 Ru1 C17 80.22(6)
C15 Ru1 C17 66.42(6)
C16 Ru1 C17 37.08(6)
C18 Ru1 C17 35.60(6)
C1 Ru1 Cl1 87.22(4)
C7 Ru1 Cl1 87.52(4)
C19 Ru1 Cl1 151.32(5)
C20 Ru1 Cl1 156.95(4)
C15 Ru1 Cl1 118.78(4)
C16 Ru1 Cl1 91.76(4)
C18 Ru1 Cl1 114.28(4)
C17 Ru1 Cl1 89.69(4)
C4 S1 C5 89.47(8)
C1 N1 C2 111.12(14)
C1 N1 C8 125.10(13)
C2 N1 C8 123.75(14)
C1 N2 C3 112.08(14)
C1 N2 C4 113.92(13)
C3 N2 C4 133.89(14)
N1 C1 N2 103.56(13)
N1 C1 Ru1 139.25(12)
N2 C1 Ru1 117.10(11)
C3 C2 N1 107.43(15)
C3 C2 H2 130.7(16)
N1 C2 H2 121.8(16)
C2 C3 N2 105.82(15)
C2 C3 H3 131.6(16)
N2 C3 H3 122.6(16)
C7 C4 N2 116.88(14)
C7 C4 S1 115.85(13)
N2 C4 S1 127.26(12)
C6 C5 S1 112.31(14)
C6 C5 H5 128.8(15)
S1 C5 H5 118.9(15)
C5 C6 C7 113.92(16)
C5 C6 H6 123.6(17)
C7 C6 H6 122.5(17)
C4 C7 C6 108.44(14)
C4 C7 Ru1 114.77(12)
C6 C7 Ru1 136.78(12)
N1 C8 C9 113.76(14)
N1 C8 H8A 107.0(15)
C9 C8 H8A 110.7(15)
N1 C8 H8B 107.9(14)
C9 C8 H8B 110.0(14)
H8A C8 H8B 107(2)
C14 C9 C10 119.15(15)
C14 C9 C8 122.41(15)
C10 C9 C8 118.43(15)
C11 C10 C9 120.60(16)
C11 C10 H10 120.3(15)
C9 C10 H10 119.0(15)
C12 C11 C10 120.07(16)
C12 C11 H11 123.3(16)
C10 C11 H11 116.6(16)
C13 C12 C11 119.48(16)
C13 C12 H12 120.8(15)
C11 C12 H12 119.7(15)
C12 C13 C14 120.61(17)
C12 C13 H13 120.0(16)
C14 C13 H13 119.4(16)
C9 C14 C13 120.06(16)
C9 C14 H14 121.0(15)
C13 C14 H14 119.0(15)
C16 C15 C20 120.94(15)
C16 C15 Ru1 72.86(9)
C20 C15 Ru1 69.27(9)
C16 C15 H15 121.4(15)
C20 C15 H15 117.6(15)
Ru1 C15 H15 128.2(15)
C15 C16 C17 121.05(15)
C15 C16 Ru1 70.71(9)
C17 C16 Ru1 73.25(9)
C15 C16 H16 118.7(15)
C17 C16 H16 120.2(15)
Ru1 C16 H16 126.0(15)
C18 C17 C16 118.56(15)
C18 C17 C21 121.51(16)
C16 C17 C21 119.89(15)
C18 C17 Ru1 71.90(9)
C16 C17 Ru1 69.67(9)
C21 C17 Ru1 128.29(12)
C17 C18 C19 120.15(15)
C17 C18 Ru1 72.50(9)
C19 C18 Ru1 66.92(9)
C17 C18 H18 119.8(15)
C19 C18 H18 119.8(15)
Ru1 C18 H18 128.8(15)
C20 C19 C18 121.62(15)
C20 C19 Ru1 71.10(9)
C18 C19 Ru1 75.78(9)
C20 C19 H19 119.4(15)
C18 C19 H19 119.0(15)
Ru1 C19 H19 125.5(15)
C19 C20 C15 117.40(15)
C19 C20 C22 123.02(15)
C15 C20 C22 119.54(15)
C19 C20 Ru1 70.69(9)
C15 C20 Ru1 72.56(9)
C22 C20 Ru1 129.23(12)
C17 C21 H21A 109.2(15)
C17 C21 H21B 110.6(15)
H21A C21 H21B 110(2)
C17 C21 H21C 107.6(14)
H21A C21 H21C 109(2)
H21B C21 H21C 111(2)
C20 C22 C23 113.64(16)
C20 C22 C24 108.47(16)
C23 C22 C24 111.51(17)
C20 C22 H22 111.1(15)
C23 C22 H22 105.3(15)
C24 C22 H22 106.6(15)
C22 C23 H23A 110.0(15)
C22 C23 H23B 110.5(16)
H23A C23 H23B 108(2)
C22 C23 H23C 115.1(15)
H23A C23 H23C 107(2)
H23B C23 H23C 106(2)
C22 C24 H24A 112.6(15)
C22 C24 H24B 107.6(16)
H24A C24 H24B 111(2)
C22 C24 H24C 111.7(15)
H24A C24 H24C 105(2)
H24B C24 H24C 109(2)

loop_
_geom_bond_atom_site_label_1
_geom_bond_atom_site_label_2
_geom_bond_distance
Ru1 C1 2.0460(15)
Ru1 C7 2.0660(16)
Ru1 C19 2.1656(15)
Ru1 C20 2.1710(16)
Ru1 C15 2.2146(16)
Ru1 C16 2.2421(16)
Ru1 C18 2.2819(16)
Ru1 C17 2.2896(16)
Ru1 Cl1 2.4301(4)
S1 C4 1.7222(16)
S1 C5 1.729(2)
N1 C1 1.359(2)
N1 C2 1.391(2)
N1 C8 1.455(2)
N2 C1 1.364(2)
N2 C3 1.388(2)
N2 C4 1.398(2)
C2 C3 1.344(3)
C2 H2 0.92(3)
C3 H3 0.92(3)
C4 C7 1.364(2)
C5 C6 1.366(3)
C5 H5 0.95(2)
C6 C7 1.443(2)
C6 H6 0.92(3)
C8 C9 1.519(2)
C8 H8A 0.97(3)
C8 H8B 1.00(3)
C9 C14 1.389(2)
C9 C10 1.392(2)
C10 C11 1.391(2)
C10 H10 0.95(3)
C11 C12 1.389(3)
C11 H11 0.88(3)
C12 C13 1.383(3)
C12 H12 0.93(3)
C13 C14 1.396(2)
C13 H13 0.92(3)
C14 H14 0.95(3)
C15 C16 1.393(2)
C15 C20 1.435(2)
C15 H15 0.94(3)
C16 C17 1.442(2)
C16 H16 0.95(3)
C17 C18 1.398(2)
C17 C21 1.503(3)
C18 C19 1.427(2)
C18 H18 0.96(3)
C19 C20 1.420(2)
C19 H19 0.97(3)
C20 C22 1.511(2)
C21 H21A 0.98(3)
C21 H21B 0.95(3)
C21 H21C 1.01(3)
C22 C23 1.520(3)
C22 C24 1.530(3)
C22 H22 0.98(3)
C23 H23A 1.01(3)
C23 H23B 0.93(3)
C23 H23C 0.99(3)
C24 H24A 0.98(3)
C24 H24B 0.93(3)
C24 H24C 0.97(3)

loop_
_geom_torsion_atom_site_label_1
_geom_torsion_atom_site_label_2
_geom_torsion_atom_site_label_3
_geom_torsion_atom_site_label_4
_geom_torsion
C2 N1 C1 N2 0.29(17)
C8 N1 C1 N2 178.16(14)
C2 N1 C1 Ru1 176.42(14)
C8 N1 C1 Ru1 -5.7(3)
C3 N2 C1 N1 -0.07(18)
C4 N2 C1 N1 176.62(13)
C3 N2 C1 Ru1 -177.23(11)
C4 N2 C1 Ru1 -0.54(18)
C1 N1 C2 C3 -0.4(2)
C8 N1 C2 C3 -178.32(15)
N1 C2 C3 N2 0.34(19)
C1 N2 C3 C2 -0.2(2)
C4 N2 C3 C2 -175.98(17)
C1 N2 C4 C7 1.6(2)
C3 N2 C4 C7 177.32(17)
C1 N2 C4 S1 -179.02(12)
C3 N2 C4 S1 -3.3(3)
C5 S1 C4 C7 -0.02(14)
C5 S1 C4 N2 -179.43(16)
C4 S1 C5 C6 0.40(14)
S1 C5 C6 C7 -0.7(2)
N2 C4 C7 C6 179.14(14)
S1 C4 C7 C6 -0.34(18)
N2 C4 C7 Ru1 -1.86(19)
S1 C4 C7 Ru1 178.67(8)
C5 C6 C7 C4 0.6(2)
C5 C6 C7 Ru1 -178.03(13)
C1 N1 C8 C9 -85.60(19)
C2 N1 C8 C9 92.00(18)
N1 C8 C9 C14 -10.8(2)
N1 C8 C9 C10 168.81(14)
C14 C9 C10 C11 1.6(2)
C8 C9 C10 C11 -178.05(15)
C9 C10 C11 C12 -0.2(3)
C10 C11 C12 C13 -1.1(3)
C11 C12 C13 C14 1.1(3)
C10 C9 C14 C13 -1.6(2)
C8 C9 C14 C13 178.02(15)
C12 C13 C14 C9 0.3(3)
C20 C15 C16 C17 3.5(2)
Ru1 C15 C16 C17 55.46(14)
C20 C15 C16 Ru1 -51.92(13)
C15 C16 C17 C18 0.3(2)
Ru1 C16 C17 C18 54.62(13)
C15 C16 C17 C21 -177.60(16)
Ru1 C16 C17 C21 -123.31(16)
C15 C16 C17 Ru1 -54.29(14)
C16 C17 C18 C19 -4.7(2)
C21 C17 C18 C19 173.16(16)
Ru1 C17 C18 C19 48.81(13)
C16 C17 C18 Ru1 -53.55(13)
C21 C17 C18 Ru1 124.35(16)
C17 C18 C19 C20 5.5(2)
Ru1 C18 C19 C20 56.74(13)
C17 C18 C19 Ru1 -51.27(14)
C18 C19 C20 C15 -1.6(2)
Ru1 C19 C20 C15 57.36(13)
C18 C19 C20 C22 176.19(15)
Ru1 C19 C20 C22 -124.85(16)
C18 C19 C20 Ru1 -58.95(14)
C16 C15 C20 C19 -2.9(2)
Ru1 C15 C20 C19 -56.40(12)
C16 C15 C20 C22 179.27(15)
Ru1 C15 C20 C22 125.73(15)
C16 C15 C20 Ru1 53.54(14)
C19 C20 C22 C23 29.8(2)
C15 C20 C22 C23 -152.43(18)
Ru1 C20 C22 C23 -61.4(2)
C19 C20 C22 C24 -94.81(19)
C15 C20 C22 C24 82.94(19)
Ru1 C20 C22 C24 173.97(13)
